data_4066869
loop_
_publ_author_name
'Wong, Chun-Yuen'
'Lai, Lo-Ming'
'Chan, Siu-Chung'
'Tai, Lai-Hung'

_publ_section_title
;
 Photophysical and Theoretical Studies of Ruthenium(II)&#x2212;Acetylide
 and &#x2212;Cyanide Complexes with Aromatic Diimine and
 Trithiacyclononane
;
_journal_issue 23
_journal_name_full Organometallics
_journal_page_first 6259
_journal_paper_doi 10.1021/om1006837
_journal_volume 29
_journal_year 2010
_chemical_formula_sum 'C24 H25 F6 N2 P Ru S3'
_chemical_formula_weight 683.68
_chemical_name_systematic
; 
 ? 
;
_space_group_IT_number 19
_symmetry_cell_setting orthorhombic
_symmetry_space_group_name_Hall 'P 2ac 2ab'
_symmetry_space_group_name_H-M 'P 21 21 21'
_atom_sites_solution_hydrogens geom
_atom_sites_solution_primary direct
_atom_sites_solution_secondary difmap
_audit_creation_method SHELXL-97
_cell_angle_alpha 90.00
_cell_angle_beta 90.00
_cell_angle_gamma 90.00
_cell_formula_units_Z 4
_cell_length_a 10.6871(9)
_cell_length_b 12.3212(10)
_cell_length_c 19.860(3)
_cell_measurement_reflns_used 7569
_cell_measurement_temperature 133(2)
_cell_measurement_theta_max 29.2094
_cell_measurement_theta_min 3.4904
_cell_volume 2615.1(5)
_computing_structure_refinement 'SHELXL-97 (Sheldrick, 1997)'
_computing_structure_solution 'SHELXS-97 (Sheldrick, 1990)'
_diffrn_ambient_temperature 133(2)
_diffrn_measured_fraction_theta_full 0.995
_diffrn_measured_fraction_theta_max 0.995
_diffrn_radiation_monochromator graphite
_diffrn_radiation_source 'fine-focus sealed tube'
_diffrn_radiation_type MoK\a
_diffrn_radiation_wavelength 0.71073
_diffrn_reflns_av_R_equivalents 0.0220
_diffrn_reflns_av_sigmaI/netI 0.0332
_diffrn_reflns_limit_h_max 12
_diffrn_reflns_limit_h_min -12
_diffrn_reflns_limit_k_max 14
_diffrn_reflns_limit_k_min -13
_diffrn_reflns_limit_l_max 23
_diffrn_reflns_limit_l_min -19
_diffrn_reflns_number 10260
_diffrn_reflns_theta_full 24.98
_diffrn_reflns_theta_max 24.98
_diffrn_reflns_theta_min 3.49
_exptl_absorpt_coefficient_mu 0.961
_exptl_absorpt_correction_T_max 1.0000
_exptl_absorpt_correction_T_min 0.95463
_exptl_absorpt_correction_type multi-scan
_exptl_absorpt_process_details 'CrysAlisPro, Oxford Diffraction Ltd'
_exptl_crystal_colour red
_exptl_crystal_density_diffrn 1.736
_exptl_crystal_density_method 'not measured'
_exptl_crystal_description needle
_exptl_crystal_F_000 1376
_exptl_crystal_size_max 0.61
_exptl_crystal_size_mid 0.14
_exptl_crystal_size_min 0.08
_refine_diff_density_max 0.222
_refine_diff_density_min -0.243
_refine_diff_density_rms 0.045
_refine_ls_abs_structure_details 'Flack H D (1983), Acta Cryst. A39, 876-881'
_refine_ls_abs_structure_Flack -0.018(15)
_refine_ls_extinction_method none
_refine_ls_goodness_of_fit_ref 1.089
_refine_ls_hydrogen_treatment constr
_refine_ls_matrix_type full
_refine_ls_number_parameters 334
_refine_ls_number_reflns 4567
_refine_ls_number_restraints 0
_refine_ls_restrained_S_all 1.089
_refine_ls_R_factor_all 0.0215
_refine_ls_R_factor_gt 0.0182
_refine_ls_shift/su_max 0.001
_refine_ls_shift/su_mean 0.000
_refine_ls_structure_factor_coef Fsqd
_refine_ls_weighting_details 'calc w=1/[\s^2^(Fo^2^)+(0.0100P)^2^+0.0000P] where P=(Fo^2^+2Fc^2^)/3'
_refine_ls_weighting_scheme calc
_refine_ls_wR_factor_gt 0.0324
_refine_ls_wR_factor_ref 0.0326
_reflns_number_gt 4189
_reflns_number_total 4567
_reflns_threshold_expression >2sigma(I)
_cod_data_source_file om1006837_si_002.cif
_cod_data_source_block Complex_1c
_cod_depositor_comments
;
The following automatic conversions were performed:

'_symmetry_cell_setting' value 'Orthorhombic' changed to
'orthorhombic' according to
/home/saulius/struct/CIF-dictionaries/cif_core.dic dictionary named
'cif_core.dic' version 2.4.1 from 2010-06-29.

Automatic conversion script
Id: cif_fix_values 1715 2011-07-08 13:25:40Z adriana 
;
_cod_original_cell_volume 2615.1(4)
_cod_original_sg_symbol_H-M P212121
_cod_database_code 4066869

loop_
_symmetry_equiv_pos_as_xyz
'x, y, z'
'-x+1/2, -y, z+1/2'
'-x, y+1/2, -z+1/2'
'x+1/2, -y+1/2, -z'

loop_
_atom_site_label
_atom_site_type_symbol
_atom_site_fract_x
_atom_site_fract_y
_atom_site_fract_z
_atom_site_U_iso_or_equiv
_atom_site_adp_type
_atom_site_occupancy
_atom_site_symmetry_multiplicity
_atom_site_calc_flag
_atom_site_refinement_flags
C1 C 0.48556(19) 0.8242(2) 0.90906(10) 0.0177(5) Uani 1 1 d .
C2 C 0.5112(2) 0.9186(2) 0.91708(11) 0.0170(6) Uani 1 1 d .
C3 C 0.5294(2) 1.0338(2) 0.92593(12) 0.0189(6) Uani 1 1 d .
C4 C 0.6295(2) 1.0770(2) 0.96130(13) 0.0288(7) Uani 1 1 d .
H4 H 0.6895 1.0310 0.9796 0.035 Uiso 1 1 calc R
C5 C 0.6408(3) 1.1876(3) 0.96964(16) 0.0518(9) Uani 1 1 d .
H5 H 0.7082 1.2154 0.9937 0.062 Uiso 1 1 calc R
C6 C 0.5534(3) 1.2576(3) 0.94282(18) 0.0600(11) Uani 1 1 d .
H6 H 0.5613 1.3321 0.9490 0.072 Uiso 1 1 calc R
C7 C 0.4549(2) 1.2161(2) 0.90699(15) 0.0372(8) Uani 1 1 d .
H7 H 0.3959 1.2628 0.8884 0.045 Uiso 1 1 calc R
C8 C 0.44254(19) 1.1069(2) 0.89841(13) 0.0203(6) Uani 1 1 d .
H8 H 0.3752 1.0802 0.8738 0.024 Uiso 1 1 calc R
C9 C 0.1406(2) 0.5477(2) 0.86261(12) 0.0195(6) Uani 1 1 d .
H9A H 0.1225 0.5580 0.8152 0.023 Uiso 1 1 calc R
H9B H 0.0880 0.4892 0.8789 0.023 Uiso 1 1 calc R
C10 C 0.10888(18) 0.65055(18) 0.90031(12) 0.0191(5) Uani 1 1 d .
H10A H 0.1032 0.6339 0.9480 0.023 Uiso 1 1 calc R
H10B H 0.0272 0.6756 0.8857 0.023 Uiso 1 1 calc R
C11 C 0.1969(2) 0.7967(2) 0.79998(11) 0.0225(6) Uani 1 1 d .
H11A H 0.1477 0.7408 0.7781 0.027 Uiso 1 1 calc R
H11B H 0.1506 0.8643 0.7974 0.027 Uiso 1 1 calc R
C12 C 0.3209(2) 0.8094(2) 0.76352(12) 0.0239(6) Uani 1 1 d .
H12A H 0.3595 0.8771 0.7773 0.029 Uiso 1 1 calc R
H12B H 0.3053 0.8136 0.7155 0.029 Uiso 1 1 calc R
C13 C 0.3439(2) 0.5845(2) 0.74106(12) 0.0244(6) Uani 1 1 d .
H13A H 0.2572 0.6049 0.7341 0.029 Uiso 1 1 calc R
H13B H 0.3804 0.5685 0.6975 0.029 Uiso 1 1 calc R
C14 C 0.3496(2) 0.4847(2) 0.78482(12) 0.0242(6) Uani 1 1 d .
H14A H 0.4341 0.4559 0.7836 0.029 Uiso 1 1 calc R
H14B H 0.2943 0.4300 0.7661 0.029 Uiso 1 1 calc R
C15 C 0.6710(2) 0.5761(2) 0.86405(12) 0.0192(6) Uani 1 1 d .
H15 H 0.6599 0.6029 0.8207 0.023 Uiso 1 1 calc R
C16 C 0.7789(2) 0.5194(2) 0.87823(12) 0.0215(6) Uani 1 1 d .
H16 H 0.8383 0.5071 0.8449 0.026 Uiso 1 1 calc R
C17 C 0.7973(2) 0.4813(2) 0.94267(12) 0.0237(6) Uani 1 1 d .
H17 H 0.8695 0.4430 0.9536 0.028 Uiso 1 1 calc R
C18 C 0.7071(2) 0.5008(2) 0.99076(12) 0.0209(6) Uani 1 1 d .
H18 H 0.7192 0.4771 1.0347 0.025 Uiso 1 1 calc R
C19 C 0.5991(2) 0.55552(19) 0.97379(11) 0.0154(5) Uani 1 1 d .
C20 C 0.4995(2) 0.58180(19) 1.02202(11) 0.0143(5) Uani 1 1 d .
C21 C 0.4984(2) 0.5466(2) 1.08786(11) 0.0200(6) Uani 1 1 d .
H21 H 0.5601 0.4993 1.1030 0.024 Uiso 1 1 calc R
C22 C 0.4066(2) 0.5811(2) 1.13138(11) 0.0232(6) Uani 1 1 d .
H22 H 0.4047 0.5568 1.1757 0.028 Uiso 1 1 calc R
C23 C 0.3174(2) 0.65247(19) 1.10786(13) 0.0208(6) Uani 1 1 d .
H23 H 0.2560 0.6794 1.1365 0.025 Uiso 1 1 calc R
C24 C 0.32065(19) 0.6830(2) 1.04176(11) 0.0178(5) Uani 1 1 d .
H24 H 0.2595 0.7306 1.0263 0.021 Uiso 1 1 calc R
F1 F 0.16158(13) 0.06969(13) 0.79108(7) 0.0335(4) Uani 1 1 d .
F2 F 0.14542(12) 0.19524(15) 0.87320(6) 0.0396(4) Uani 1 1 d .
F3 F 0.06831(13) 0.31685(13) 0.79771(7) 0.0408(4) Uani 1 1 d .
F4 F 0.08338(13) 0.18986(12) 0.71639(6) 0.0305(3) Uani 1 1 d .
F5 F 0.25300(13) 0.23287(13) 0.77765(7) 0.0361(4) Uani 1 1 d .
F6 F -0.02431(12) 0.15271(13) 0.81092(7) 0.0337(4) Uani 1 1 d .
N1 N 0.58089(17) 0.59463(14) 0.90985(8) 0.0151(4) Uani 1 1 d .
N2 N 0.40769(18) 0.64789(14) 0.99777(8) 0.0137(4) Uani 1 1 d .
P1 P 0.11475(6) 0.19374(6) 0.79508(3) 0.02125(16) Uani 1 1 d .
Ru1 Ru 0.411126(16) 0.674500(16) 0.894605(9) 0.01314(5) Uani 1 1 d .
S1 S 0.30593(5) 0.50885(5) 0.87237(3) 0.01729(14) Uani 1 1 d .
S2 S 0.22166(5) 0.76023(5) 0.88874(3) 0.01676(13) Uani 1 1 d .
S3 S 0.42868(5) 0.69849(5) 0.77998(3) 0.01964(15) Uani 1 1 d .

loop_
_atom_site_aniso_label
_atom_site_aniso_U_11
_atom_site_aniso_U_22
_atom_site_aniso_U_33
_atom_site_aniso_U_23
_atom_site_aniso_U_13
_atom_site_aniso_U_12
C1 0.0141(11) 0.0205(14) 0.0184(14) 0.0015(14) -0.0006(9) 0.0013(12)
C2 0.0131(12) 0.0180(16) 0.0199(15) 0.0027(11) -0.0018(10) 0.0019(11)
C3 0.0201(14) 0.0221(16) 0.0144(13) -0.0012(11) 0.0047(10) -0.0039(12)
C4 0.0318(17) 0.0227(17) 0.0318(16) -0.0010(13) -0.0115(12) 0.0006(13)
C5 0.056(2) 0.031(2) 0.069(2) -0.017(2) -0.0327(16) -0.0064(18)
C6 0.058(2) 0.0149(18) 0.107(3) -0.0175(19) -0.032(2) 0.0014(16)
C7 0.0339(16) 0.0241(16) 0.054(2) 0.0040(15) -0.0069(13) 0.0027(12)
C8 0.0171(13) 0.0218(14) 0.0219(13) 0.0011(14) 0.0009(11) -0.0030(10)
C9 0.0136(12) 0.0255(17) 0.0194(14) -0.0005(12) -0.0010(10) -0.0033(11)
C10 0.0128(12) 0.0264(15) 0.0181(12) 0.0029(12) -0.0009(10) -0.0005(10)
C11 0.0220(13) 0.0225(16) 0.0230(14) 0.0042(12) -0.0078(10) 0.0020(12)
C12 0.0263(13) 0.0244(17) 0.0210(13) 0.0091(13) -0.0055(10) -0.0015(13)
C13 0.0245(15) 0.0333(18) 0.0155(14) -0.0044(13) 0.0014(11) -0.0027(13)
C14 0.0224(14) 0.0241(16) 0.0261(15) -0.0095(13) 0.0033(11) -0.0024(12)
C15 0.0190(14) 0.0196(15) 0.0190(13) -0.0011(12) 0.0002(10) -0.0037(12)
C16 0.0154(13) 0.0275(16) 0.0215(15) -0.0019(12) 0.0030(10) -0.0006(12)
C17 0.0134(13) 0.0249(17) 0.0328(16) 0.0009(13) -0.0051(11) 0.0059(12)
C18 0.0224(14) 0.0209(15) 0.0193(14) 0.0040(12) -0.0071(11) -0.0009(12)
C19 0.0154(12) 0.0146(13) 0.0163(13) -0.0014(10) -0.0014(11) -0.0056(12)
C20 0.0124(12) 0.0105(14) 0.0199(15) 0.0004(11) -0.0045(10) -0.0043(11)
C21 0.0201(13) 0.0208(15) 0.0190(15) 0.0018(11) -0.0028(10) -0.0007(11)
C22 0.0233(13) 0.0287(16) 0.0175(12) 0.0030(11) -0.0018(12) -0.0058(14)
C23 0.0181(11) 0.0233(15) 0.0209(13) -0.0059(13) 0.0031(11) -0.0041(10)
C24 0.0151(12) 0.0196(14) 0.0186(13) -0.0042(13) -0.0037(9) 0.0015(12)
F1 0.0425(9) 0.0201(9) 0.0379(10) 0.0063(8) -0.0005(7) 0.0041(7)
F2 0.0406(9) 0.0560(13) 0.0221(8) -0.0026(8) -0.0096(6) 0.0013(9)
F3 0.0507(10) 0.0217(9) 0.0500(10) -0.0042(9) -0.0043(8) 0.0041(9)
F4 0.0357(8) 0.0348(10) 0.0209(7) 0.0047(7) -0.0052(6) -0.0014(9)
F5 0.0234(8) 0.0391(11) 0.0457(9) 0.0084(8) -0.0001(7) -0.0093(7)
F6 0.0232(8) 0.0436(12) 0.0342(9) 0.0141(8) -0.0004(6) -0.0054(7)
N1 0.0155(10) 0.0101(10) 0.0197(12) 0.0018(8) 0.0008(9) -0.0067(9)
N2 0.0139(9) 0.0093(11) 0.0177(10) -0.0030(8) -0.0025(9) -0.0011(9)
P1 0.0236(4) 0.0206(4) 0.0195(3) 0.0026(3) -0.0037(3) -0.0024(3)
Ru1 0.01307(8) 0.01172(9) 0.01462(9) 0.00022(9) -0.00166(8) 0.00021(9)
S1 0.0175(3) 0.0151(3) 0.0193(3) -0.0013(3) 0.0004(2) 0.0004(3)
S2 0.0166(3) 0.0149(3) 0.0188(3) -0.0012(3) -0.0029(3) 0.0018(2)
S3 0.0185(3) 0.0236(4) 0.0168(3) 0.0033(3) -0.0001(2) -0.0020(3)

loop_
_atom_type_symbol
_atom_type_description
_atom_type_scat_dispersion_real
_atom_type_scat_dispersion_imag
_atom_type_scat_source
C C 0.0033 0.0016 'International Tables Vol C Tables 4.2.6.8 and 6.1.1.4'
H H 0.0000 0.0000 'International Tables Vol C Tables 4.2.6.8 and 6.1.1.4'
N N 0.0061 0.0033 'International Tables Vol C Tables 4.2.6.8 and 6.1.1.4'
F F 0.0171 0.0103 'International Tables Vol C Tables 4.2.6.8 and 6.1.1.4'
P P 0.1023 0.0942 'International Tables Vol C Tables 4.2.6.8 and 6.1.1.4'
S S 0.1246 0.1234 'International Tables Vol C Tables 4.2.6.8 and 6.1.1.4'
Ru Ru -1.2594 0.8363 'International Tables Vol C Tables 4.2.6.8 and 6.1.1.4'

loop_
_geom_angle_atom_site_label_1
_geom_angle_atom_site_label_2
_geom_angle_atom_site_label_3
_geom_angle
C2 C1 Ru1 170.0(2)
C1 C2 C3 174.6(3)
C4 C3 C8 117.5(3)
C4 C3 C2 123.0(2)
C8 C3 C2 119.6(2)
C5 C4 C3 120.6(3)
C6 C5 C4 120.9(3)
C7 C6 C5 119.2(3)
C8 C7 C6 120.5(3)
C7 C8 C3 121.4(2)
C10 C9 S1 112.45(16)
C9 C10 S2 114.22(15)
C12 C11 S2 110.93(15)
C11 C12 S3 112.96(18)
C14 C13 S3 111.11(17)
C13 C14 S1 113.97(19)
N1 C15 C16 123.2(2)
C17 C16 C15 118.9(2)
C16 C17 C18 119.0(2)
C17 C18 C19 120.1(2)
N1 C19 C18 121.1(2)
N1 C19 C20 115.1(2)
C18 C19 C20 123.7(2)
N2 C20 C21 121.1(2)
N2 C20 C19 115.0(2)
C21 C20 C19 123.8(2)
C22 C21 C20 120.4(2)
C21 C22 C23 118.5(2)
C24 C23 C22 118.9(2)
N2 C24 C23 123.5(2)
C15 N1 C19 117.7(2)
C15 N1 Ru1 127.21(15)
C19 N1 Ru1 115.05(15)
C24 N2 C20 117.37(19)
C24 N2 Ru1 126.99(15)
C20 N2 Ru1 115.49(15)
F2 P1 F5 91.00(8)
F2 P1 F3 91.22(9)
F5 P1 F3 90.45(9)
F2 P1 F4 178.94(10)
F5 P1 F4 89.49(8)
F3 P1 F4 89.72(8)
F2 P1 F6 90.19(8)
F5 P1 F6 178.59(9)
F3 P1 F6 90.28(8)
F4 P1 F6 89.31(8)
F2 P1 F1 89.72(9)
F5 P1 F1 89.33(8)
F3 P1 F1 179.05(8)
F4 P1 F1 89.35(8)
F6 P1 F1 89.91(9)
C1 Ru1 N2 90.62(8)
C1 Ru1 N1 93.87(8)
N2 Ru1 N1 78.32(7)
C1 Ru1 S2 86.23(6)
N2 Ru1 S2 96.17(5)
N1 Ru1 S2 174.50(5)
C1 Ru1 S3 89.50(6)
N2 Ru1 S3 175.97(5)
N1 Ru1 S3 97.65(5)
S2 Ru1 S3 87.85(2)
C1 Ru1 S1 173.96(6)
N2 Ru1 S1 92.26(5)
N1 Ru1 S1 91.91(5)
S2 Ru1 S1 88.18(2)
S3 Ru1 S1 87.99(2)
C14 S1 C9 100.82(11)
C14 S1 Ru1 101.33(9)
C9 S1 Ru1 104.51(9)
C10 S2 C11 101.95(11)
C10 S2 Ru1 103.66(7)
C11 S2 Ru1 106.80(8)
C12 S3 C13 100.73(12)
C12 S3 Ru1 102.87(8)
C13 S3 Ru1 106.08(8)

loop_
_geom_bond_atom_site_label_1
_geom_bond_atom_site_label_2
_geom_bond_distance
C1 C2 1.205(4)
C1 Ru1 2.030(3)
C2 C3 1.443(4)
C3 C4 1.386(3)
C3 C8 1.404(3)
C4 C5 1.379(4)
C5 C6 1.377(4)
C6 C7 1.370(4)
C7 C8 1.363(3)
C9 C10 1.510(3)
C9 S1 1.841(2)
C10 S2 1.825(2)
C11 C12 1.517(3)
C11 S2 1.838(2)
C12 S3 1.817(3)
C13 C14 1.507(4)
C13 S3 1.841(3)
C14 S1 1.825(2)
C15 N1 1.344(3)
C15 C16 1.378(3)
C16 C17 1.377(3)
C17 C18 1.378(3)
C18 C19 1.378(3)
C19 N1 1.372(3)
C19 C20 1.468(3)
C20 N2 1.363(3)
C20 C21 1.378(3)
C21 C22 1.375(3)
C22 C23 1.378(3)
C23 C24 1.366(3)
C24 N2 1.347(3)
F1 P1 1.6102(16)
F2 P1 1.5859(14)
F3 P1 1.5969(17)
F4 P1 1.5991(13)
F5 P1 1.5922(15)
F6 P1 1.6011(14)
N1 Ru1 2.0861(19)
N2 Ru1 2.0752(17)
Ru1 S2 2.2868(6)
Ru1 S3 2.3031(7)
Ru1 S1 2.3716(7)
